data_7715797
loop_
_publ_author_name
'Manna, Fabio'
'Oggianu, Mariangela'
'Gal&#xe1;n-Mascar&#xf3;s, Jos&#xe9; Ram&#xf3;n'
'Pop, Flavia'
'Le Guennic, Boris'
'Mercuri, Maria Laura'
'Avarvari, Narcis'

_publ_section_title
;
 Tuning the slow magnetic relaxation with the substituents in anilate
 bridged bis(dysprosium) complexes.
;
_journal_issue 19
_journal_name_full 'Dalton transactions (Cambridge, England : 2003)'
_journal_page_first 8369
_journal_page_last 8381
_journal_paper_doi 10.1039/d4dt00175c
_journal_volume 53
_journal_year 2024
_chemical_formula_moiety 'C43 H40 B4 Cl Dy2 N25 O4, 2(C H2 Cl2)'
_chemical_formula_sum 'C45 H44 B4 Cl5 Dy2 N25 O4'
_chemical_formula_weight 1544.54
_space_group_crystal_system monoclinic
_space_group_IT_number 14
_space_group_name_Hall '-P 2yn'
_space_group_name_H-M_alt 'P 1 21/n 1'
_atom_sites_solution_hydrogens geom
_atom_sites_solution_primary dual
_audit_creation_date 2024-01-11
_audit_creation_method
;
Olex2 1.5
(compiled 2023.08.24 svn.re1ec1418 for OlexSys, GUI svn.r6817)
;
_audit_update_record
;
2024-01-11 deposited with the CCDC.	2024-04-19 downloaded from the CCDC.
;
_cell_angle_alpha 90
_cell_angle_beta 107.819(2)
_cell_angle_gamma 90
_cell_formula_units_Z 2
_cell_length_a 14.0640(9)
_cell_length_b 14.9703(9)
_cell_length_c 14.7616(9)
_cell_measurement_reflns_used 9759
_cell_measurement_temperature 100(2)
_cell_measurement_theta_max 31.40
_cell_measurement_theta_min 2.22
_cell_volume 2958.8(3)
_computing_molecular_graphics 'Olex2 1.5 (Dolomanov et al., 2009)'
_computing_publication_material 'Olex2 1.5 (Dolomanov et al., 2009)'
_computing_structure_refinement 'SHELXL 2018/3 (Sheldrick, 2015)'
_computing_structure_solution 'SHELXT 2014/5 (Sheldrick, 2014)'
_diffrn_ambient_temperature 100.00
_diffrn_measured_fraction_theta_full 0.999
_diffrn_measured_fraction_theta_max 0.898
_diffrn_measurement_device_type 'Bruker APEX-II CCD'
_diffrn_measurement_method '\f and \w scans'
_diffrn_radiation_type MoK\a
_diffrn_radiation_wavelength 0.71073
_diffrn_reflns_av_R_equivalents 0.0758
_diffrn_reflns_av_unetI/netI 0.0509
_diffrn_reflns_Laue_measured_fraction_full 0.999
_diffrn_reflns_Laue_measured_fraction_max 0.898
_diffrn_reflns_limit_h_max 20
_diffrn_reflns_limit_h_min -20
_diffrn_reflns_limit_k_max 22
_diffrn_reflns_limit_k_min -22
_diffrn_reflns_limit_l_max 22
_diffrn_reflns_limit_l_min -19
_diffrn_reflns_number 80706
_diffrn_reflns_point_group_measured_fraction_full 0.999
_diffrn_reflns_point_group_measured_fraction_max 0.898
_diffrn_reflns_theta_full 25.242
_diffrn_reflns_theta_max 32.826
_diffrn_reflns_theta_min 2.217
_diffrn_source_current 1.0
_diffrn_source_power 0.05
_diffrn_source_voltage 50.0
_diffrn_standards_number 0
_exptl_absorpt_coefficient_mu 2.797
_exptl_absorpt_correction_T_max 0.7465
_exptl_absorpt_correction_T_min 0.5471
_exptl_absorpt_correction_type multi-scan
_exptl_absorpt_process_details
;
SADABS-2016/2 (Bruker,2016/2) was used for absorption correction.
wR2(int) was 0.1499 before and 0.0742 after correction.
The Ratio of minimum to maximum transmission is 0.7329.
The \l/2 correction factor is Not present.
;
_exptl_crystal_colour 'clear purple'
_exptl_crystal_colour_lustre clear
_exptl_crystal_colour_primary purple
_exptl_crystal_density_diffrn 1.734
_exptl_crystal_description prism
_exptl_crystal_F_000 1516
_exptl_crystal_size_max 0.25
_exptl_crystal_size_mid 0.16
_exptl_crystal_size_min 0.06
_refine_diff_density_max 1.731
_refine_diff_density_min -2.188
_refine_diff_density_rms 0.214
_refine_ls_extinction_method none
_refine_ls_goodness_of_fit_ref 1.080
_refine_ls_hydrogen_treatment constr
_refine_ls_matrix_type full
_refine_ls_number_parameters 405
_refine_ls_number_reflns 9875
_refine_ls_number_restraints 1
_refine_ls_restrained_S_all 1.080
_refine_ls_R_factor_all 0.0590
_refine_ls_R_factor_gt 0.0328
_refine_ls_shift/su_max 0.002
_refine_ls_shift/su_mean 0.000
_refine_ls_structure_factor_coef Fsqd
_refine_ls_weighting_details 'w=1/[\s^2^(Fo^2^)+(0.0360P)^2^+5.6748P] where P=(Fo^2^+2Fc^2^)/3'
_refine_ls_weighting_scheme calc
_refine_ls_wR_factor_gt 0.0743
_refine_ls_wR_factor_ref 0.0885
_reflns_Friedel_coverage 0.000
_reflns_number_gt 7793
_reflns_number_total 9875
_reflns_threshold_expression 'I > 2\s(I)'
_cod_data_source_file d4dt00175c2.cif
_cod_data_source_block 2022cesar114_0m
_cod_depositor_comments 'Adding full bibliography for 7715796--7715797.cif.'
_cod_database_code 7715797
_shelx_shelxl_version_number 2018/3
_shelx_space_group_comment
;
The symmetry employed for this shelxl refinement is uniquely defined
by the following loop, which should always be used as a source of
symmetry information in preference to the above space-group names.
They are only intended as comments.
;
_shelx_estimated_absorpt_t_max 0.850
_shelx_estimated_absorpt_t_min 0.541
_olex2_refinement_description
;
1. Fixed Uiso
 At 1.2 times of:
  All B(H) groups, All C(H) groups, All C(H,H) groups
2. Restrained distances
 Cl3B-C23B \\sim Cl3A-C23A
 with sigma of 0.02
3. Others
 Fixed Sof: Cl1(0.5) N1(0.5) C4(0.5) C23B(0.75) H23A(0.75) H23B(0.75)
 Cl3B(0.75) C23A(0.25) H23C(0.25) H23D(0.25) Cl3A(0.25)
4.a Ternary CH refined with riding coordinates:
 B2(H2), B1(H1)
4.b Secondary CH2 refined with riding coordinates:
 C23B(H23A,H23B), C23A(H23C,H23D)
4.c Aromatic/amide H refined with riding coordinates:
 C10(H10), C11(H11), C12(H12), C18(H18), C14(H14), C21(H21), C19(H19),
 C22(H22), C7(H7), C15(H15), C17(H17), C8(H8), C20(H20), C16(H16), C13(H13),
 C9(H9), C6(H6), C5(H5)
;
_olex2_submission_special_instructions 'No special instructions were received'

loop_
_space_group_symop_operation_xyz
'x, y, z'
'-x+1/2, y+1/2, -z+1/2'
'-x, -y, -z'
'x-1/2, -y-1/2, z-1/2'

loop_
_atom_site_label
_atom_site_type_symbol
_atom_site_fract_x
_atom_site_fract_y
_atom_site_fract_z
_atom_site_U_iso_or_equiv
_atom_site_adp_type
_atom_site_occupancy
_atom_site_site_symmetry_order
_atom_site_calc_flag
_atom_site_refinement_flags_posn
_atom_site_refinement_flags_adp
_atom_site_refinement_flags_occupancy
_atom_site_disorder_assembly
_atom_site_disorder_group
Dy1 Dy 0.41630(2) 0.36832(2) 0.72544(2) 0.01132(5) Uani 1 1 d . . . . .
C10 C 0.2659(2) 0.5209(2) 0.9070(2) 0.0178(6) Uani 1 1 d . . . . .
H10 H 0.208653 0.529293 0.927284 0.021 Uiso 1 1 calc R U . . .
C11 C 0.2617(3) 0.1977(2) 0.7555(2) 0.0192(6) Uani 1 1 d . . . . .
H11 H 0.306085 0.152176 0.748748 0.023 Uiso 1 1 calc R U . . .
O2 O 0.42774(17) 0.35782(13) 0.56830(15) 0.0157(4) Uani 1 1 d . . . . .
O1 O 0.53112(16) 0.49688(14) 0.32976(14) 0.0151(4) Uani 1 1 d . . . . .
B2 B 0.6187(3) 0.2269(2) 0.8645(2) 0.0188(7) Uani 1 1 d . . . . .
H2 H 0.674809 0.187851 0.901696 0.023 Uiso 1 1 calc R U . . .
N2 N 0.25824(19) 0.44168(17) 0.61950(17) 0.0159(5) Uani 1 1 d . . . . .
N13 N 0.5613(2) 0.18040(17) 0.77030(18) 0.0175(5) Uani 1 1 d . . . . .
N11 N 0.66030(19) 0.31728(18) 0.84404(18) 0.0178(5) Uani 1 1 d . . . . .
C12 C 0.1769(3) 0.1829(2) 0.7833(2) 0.0236(7) Uani 1 1 d . . . . .
H12 H 0.152304 0.127556 0.798237 0.028 Uiso 1 1 calc R U . . .
N3 N 0.18314(18) 0.46281(17) 0.65593(18) 0.0156(5) Uani 1 1 d . . . . .
Cl1 Cl 0.4369(2) 0.32779(17) 0.36881(19) 0.0209(5) Uani 0.5 1 d . . P . .
N8 N 0.46555(19) 0.29810(16) 0.88753(17) 0.0153(5) Uani 1 1 d . . . . .
C2 C 0.4724(2) 0.42073(19) 0.4409(2) 0.0150(5) Uani 1 1 d . . . . .
N9 N 0.5473(2) 0.24461(17) 0.92233(17) 0.0163(5) Uani 1 1 d . . . . .
N12 N 0.4825(2) 0.21974(17) 0.70539(18) 0.0169(5) Uani 1 1 d . . . . .
N6 N 0.27213(19) 0.28445(16) 0.73960(17) 0.0152(5) Uani 1 1 d . . . . .
N4 N 0.36349(18) 0.47532(16) 0.82352(17) 0.0134(5) Uani 1 1 d . . . . .
C18 C 0.7603(3) 0.4327(3) 0.8540(2) 0.0260(7) Uani 1 1 d . . . . .
H18 H 0.817964 0.469598 0.867610 0.031 Uiso 1 1 calc R U . . .
N7 N 0.19393(19) 0.32656(17) 0.75793(18) 0.0161(5) Uani 1 1 d . . . . .
B1 B 0.1819(3) 0.4288(2) 0.7541(2) 0.0162(6) Uani 1 1 d . . . . .
H1 H 0.117103 0.445287 0.764475 0.019 Uiso 1 1 calc R U . . .
N5 N 0.26893(19) 0.47353(16) 0.83088(17) 0.0148(5) Uani 1 1 d . . . . .
N1 N 0.4284(5) 0.2813(5) 0.3362(5) 0.0334(14) Uiso 0.5 1 d . . P . .
N10 N 0.60113(19) 0.38649(18) 0.79978(18) 0.0167(5) Uani 1 1 d . . . . .
C1 C 0.5136(2) 0.49413(19) 0.40764(19) 0.0135(5) Uani 1 1 d . . . . .
C14 C 0.4211(2) 0.3021(2) 0.9553(2) 0.0172(6) Uani 1 1 d . . . . .
H14 H 0.361709 0.334610 0.950168 0.021 Uiso 1 1 calc R U . . .
C21 C 0.5099(3) 0.0855(2) 0.6503(2) 0.0237(7) Uani 1 1 d . . . . .
H21 H 0.503435 0.034591 0.610453 0.028 Uiso 1 1 calc R U . . .
C19 C 0.7558(2) 0.3450(2) 0.8767(2) 0.0222(6) Uani 1 1 d . . . . .
H19 H 0.811121 0.309135 0.910174 0.027 Uiso 1 1 calc R U . . .
C22 C 0.5789(3) 0.0998(2) 0.7384(3) 0.0241(7) Uani 1 1 d . . . . .
H22 H 0.630200 0.059527 0.770925 0.029 Uiso 1 1 calc R U . . .
C7 C 0.1161(2) 0.5153(2) 0.5950(2) 0.0207(6) Uani 1 1 d . . . . .
H7 H 0.057288 0.538945 0.604693 0.025 Uiso 1 1 calc R U . . .
C15 C 0.4735(3) 0.2522(2) 1.0346(2) 0.0207(6) Uani 1 1 d . . . . .
H15 H 0.457821 0.244226 1.092243 0.025 Uiso 1 1 calc R U . . .
C17 C 0.6616(2) 0.4566(2) 0.8062(2) 0.0212(6) Uani 1 1 d . . . . .
H17 H 0.640498 0.514448 0.781867 0.025 Uiso 1 1 calc R U . . .
C8 C 0.4174(2) 0.52533(19) 0.8961(2) 0.0160(6) Uani 1 1 d . . . . .
H8 H 0.486307 0.538525 0.908564 0.019 Uiso 1 1 calc R U . . .
C20 C 0.4522(2) 0.1626(2) 0.6330(2) 0.0197(6) Uani 1 1 d . . . . .
H20 H 0.398143 0.173229 0.576971 0.024 Uiso 1 1 calc R U . . .
C3 C 0.4602(2) 0.42153(19) 0.5316(2) 0.0134(5) Uani 1 1 d . . . . .
C16 C 0.5530(3) 0.2172(2) 1.0108(2) 0.0208(6) Uani 1 1 d . . . . .
H16 H 0.603556 0.179870 1.050133 0.025 Uiso 1 1 calc R U . . .
C13 C 0.1371(3) 0.2662(2) 0.7843(2) 0.0229(7) Uani 1 1 d . . . . .
H13 H 0.078486 0.279227 0.801012 0.027 Uiso 1 1 calc R U . . .
C9 C 0.3593(2) 0.5554(2) 0.9509(2) 0.0184(6) Uani 1 1 d . . . . .
H9 H 0.379585 0.591747 1.006295 0.022 Uiso 1 1 calc R U . . .
C4 C 0.4488(10) 0.3430(8) 0.3835(9) 0.020(3) Uiso 0.5 1 d . . P . .
C6 C 0.1464(3) 0.5291(2) 0.5164(2) 0.0227(7) Uani 1 1 d . . . . .
H6 H 0.113803 0.563168 0.461354 0.027 Uiso 1 1 calc R U . . .
C5 C 0.2353(2) 0.4821(2) 0.5351(2) 0.0191(6) Uani 1 1 d . . . . .
H5 H 0.274706 0.479051 0.493152 0.023 Uiso 1 1 calc R U . . .
Cl2 Cl 0.72545(15) 0.15861(11) 0.56255(15) 0.0816(5) Uani 1 1 d . . . . .
C23B C 0.6850(8) 0.2689(6) 0.5353(6) 0.093(4) Uani 0.75 1 d D . P A -2
H23A H 0.711648 0.291491 0.484870 0.111 Uiso 0.75 1 calc R U P A -2
H23B H 0.611185 0.269368 0.509657 0.111 Uiso 0.75 1 calc R U P A -2
Cl3B Cl 0.72167(19) 0.34067(16) 0.63227(14) 0.0653(6) Uani 0.75 1 d D . P A -2
C23A C 0.7039(15) 0.2430(11) 0.6314(14) 0.046(4) Uani 0.25 1 d D . P A -1
H23C H 0.752197 0.239646 0.696202 0.055 Uiso 0.25 1 calc R U P A -1
H23D H 0.635605 0.238004 0.636646 0.055 Uiso 0.25 1 calc R U P A -1
Cl3A Cl 0.7175(5) 0.3441(5) 0.5779(6) 0.0720(18) Uani 0.25 1 d D . P A -1

loop_
_atom_site_aniso_label
_atom_site_aniso_U_11
_atom_site_aniso_U_22
_atom_site_aniso_U_33
_atom_site_aniso_U_23
_atom_site_aniso_U_13
_atom_site_aniso_U_12
Dy1 0.01307(7) 0.01177(7) 0.00982(6) 0.00105(4) 0.00451(5) 0.00052(4)
C10 0.0216(15) 0.0166(13) 0.0171(13) -0.0021(11) 0.0086(12) 0.0034(11)
C11 0.0276(16) 0.0139(13) 0.0165(13) -0.0012(11) 0.0075(12) -0.0054(11)
O2 0.0203(11) 0.0150(10) 0.0142(9) 0.0010(8) 0.0086(8) -0.0021(8)
O1 0.0178(10) 0.0165(10) 0.0130(9) 0.0001(8) 0.0076(8) 0.0004(8)
B2 0.0200(17) 0.0190(16) 0.0158(14) -0.0001(12) 0.0034(13) 0.0050(13)
N2 0.0150(12) 0.0170(12) 0.0150(11) 0.0007(9) 0.0037(9) 0.0002(9)
N13 0.0176(12) 0.0173(12) 0.0159(11) -0.0008(9) 0.0029(10) 0.0061(9)
N11 0.0156(12) 0.0234(13) 0.0145(11) -0.0007(10) 0.0046(10) 0.0045(10)
C12 0.0328(18) 0.0193(15) 0.0209(15) -0.0020(12) 0.0115(14) -0.0106(13)
N3 0.0122(11) 0.0166(11) 0.0163(11) -0.0038(9) 0.0018(9) 0.0006(9)
Cl1 0.0319(12) 0.0166(11) 0.0190(10) -0.0060(8) 0.0150(8) -0.0081(8)
N8 0.0163(12) 0.0153(11) 0.0134(11) 0.0023(9) 0.0031(9) 0.0029(9)
C2 0.0185(14) 0.0141(13) 0.0138(12) -0.0010(10) 0.0071(11) -0.0009(10)
N9 0.0189(12) 0.0149(11) 0.0136(11) 0.0010(9) 0.0029(10) 0.0033(9)
N12 0.0195(13) 0.0170(12) 0.0141(11) 0.0004(9) 0.0052(10) 0.0039(10)
N6 0.0170(12) 0.0145(11) 0.0142(11) 0.0007(9) 0.0050(9) -0.0003(9)
N4 0.0134(11) 0.0146(11) 0.0122(10) 0.0001(9) 0.0040(9) 0.0012(9)
C18 0.0157(15) 0.0380(19) 0.0234(15) -0.0030(14) 0.0049(13) -0.0071(13)
N7 0.0140(12) 0.0187(12) 0.0165(11) -0.0029(10) 0.0057(10) -0.0044(9)
B1 0.0143(15) 0.0172(15) 0.0161(14) -0.0048(12) 0.0033(12) -0.0009(12)
N5 0.0159(12) 0.0137(11) 0.0144(11) -0.0021(9) 0.0044(10) -0.0002(9)
N10 0.0150(12) 0.0199(12) 0.0148(11) 0.0011(10) 0.0038(9) -0.0005(9)
C1 0.0131(13) 0.0155(13) 0.0122(12) 0.0007(10) 0.0041(10) 0.0016(10)
C14 0.0194(14) 0.0185(14) 0.0149(13) 0.0006(11) 0.0073(11) -0.0014(11)
C21 0.0244(16) 0.0213(15) 0.0263(16) -0.0082(13) 0.0090(14) 0.0020(12)
C19 0.0114(14) 0.0356(18) 0.0193(14) -0.0068(13) 0.0045(12) 0.0031(12)
C22 0.0264(17) 0.0175(14) 0.0288(16) -0.0034(13) 0.0089(14) 0.0060(12)
C7 0.0163(14) 0.0187(14) 0.0225(15) -0.0029(12) -0.0007(12) 0.0033(11)
C15 0.0259(16) 0.0209(15) 0.0148(13) 0.0045(11) 0.0058(12) -0.0024(12)
C17 0.0190(15) 0.0255(15) 0.0182(14) 0.0026(12) 0.0046(12) -0.0047(12)
C8 0.0179(14) 0.0142(13) 0.0143(12) -0.0015(10) 0.0026(11) -0.0022(10)
C20 0.0236(16) 0.0183(14) 0.0166(13) -0.0041(11) 0.0053(12) -0.0017(12)
C3 0.0142(13) 0.0131(12) 0.0146(12) 0.0008(10) 0.0067(11) 0.0013(10)
C16 0.0269(17) 0.0181(14) 0.0148(13) 0.0043(11) 0.0023(12) 0.0016(12)
C13 0.0252(17) 0.0256(16) 0.0207(14) -0.0056(13) 0.0112(13) -0.0095(13)
C9 0.0222(15) 0.0165(13) 0.0144(13) -0.0036(11) 0.0023(11) 0.0017(11)
C6 0.0222(16) 0.0201(14) 0.0212(15) 0.0041(12) -0.0004(13) 0.0030(12)
C5 0.0214(15) 0.0180(14) 0.0166(13) 0.0031(11) 0.0040(12) 0.0011(11)
Cl2 0.1046(13) 0.0557(8) 0.1170(14) 0.0053(9) 0.0820(12) 0.0055(8)
C23B 0.133(9) 0.059(5) 0.055(5) -0.022(4) -0.017(5) 0.043(5)
Cl3B 0.0925(16) 0.0731(13) 0.0394(9) -0.0120(9) 0.0338(10) -0.0141(11)
C23A 0.046(11) 0.046(10) 0.051(11) 0.005(8) 0.025(9) -0.002(8)
Cl3A 0.070(4) 0.064(4) 0.090(5) 0.027(4) 0.036(4) 0.013(3)

loop_
_atom_type_symbol
_atom_type_description
_atom_type_scat_dispersion_real
_atom_type_scat_dispersion_imag
_atom_type_scat_source
C C 0.0033 0.0016 'International Tables Vol C Tables 4.2.6.8 and 6.1.1.4'
H H 0.0000 0.0000 'International Tables Vol C Tables 4.2.6.8 and 6.1.1.4'
B B 0.0013 0.0007 'International Tables Vol C Tables 4.2.6.8 and 6.1.1.4'
Cl Cl 0.1484 0.1585 'International Tables Vol C Tables 4.2.6.8 and 6.1.1.4'
Dy Dy -0.1892 4.4098 'International Tables Vol C Tables 4.2.6.8 and 6.1.1.4'
N N 0.0061 0.0033 'International Tables Vol C Tables 4.2.6.8 and 6.1.1.4'
O O 0.0106 0.0060 'International Tables Vol C Tables 4.2.6.8 and 6.1.1.4'

loop_
_geom_angle_atom_site_label_1
_geom_angle_atom_site_label_2
_geom_angle_atom_site_label_3
_geom_angle
_geom_angle_site_symmetry_1
_geom_angle_site_symmetry_3
_geom_angle_publ_flag
O2 Dy1 N2 74.70(8) . . ?
O2 Dy1 N8 145.17(8) . . ?
O2 Dy1 N12 71.48(8) . . ?
O2 Dy1 N6 110.75(8) . . ?
O2 Dy1 N4 138.66(8) . . ?
O2 Dy1 N10 93.64(8) . . ?
O1 Dy1 O2 66.48(7) 3_666 . ?
O1 Dy1 N2 74.20(8) 3_666 . ?
O1 Dy1 N8 131.18(8) 3_666 . ?
O1 Dy1 N12 123.81(8) 3_666 . ?
O1 Dy1 N6 144.82(8) 3_666 . ?
O1 Dy1 N4 80.10(7) 3_666 . ?
O1 Dy1 N10 70.63(8) 3_666 . ?
N8 Dy1 N2 134.57(8) . . ?
N12 Dy1 N2 127.41(8) . . ?
N12 Dy1 N8 74.46(8) . . ?
N12 Dy1 N10 76.78(9) . . ?
N6 Dy1 N2 71.51(8) . . ?
N6 Dy1 N8 72.41(8) . . ?
N6 Dy1 N12 84.30(9) . . ?
N6 Dy1 N10 142.48(8) . . ?
N4 Dy1 N2 73.25(8) . . ?
N4 Dy1 N8 75.69(8) . . ?
N4 Dy1 N12 149.85(8) . . ?
N4 Dy1 N6 82.80(8) . . ?
N4 Dy1 N10 97.64(8) . . ?
N10 Dy1 N2 144.71(8) . . ?
N10 Dy1 N8 71.43(8) . . ?
N5 C10 H10 125.6 . . ?
N5 C10 C9 108.9(3) . . ?
C9 C10 H10 125.6 . . ?
C12 C11 H11 124.6 . . ?
N6 C11 H11 124.6 . . ?
N6 C11 C12 110.9(3) . . ?
C3 O2 Dy1 120.95(18) . . ?
C1 O1 Dy1 120.90(18) . 3_666 ?
N13 B2 H2 109.8 . . ?
N11 B2 H2 109.8 . . ?
N11 B2 N13 110.2(3) . . ?
N9 B2 H2 109.8 . . ?
N9 B2 N13 109.2(3) . . ?
N9 B2 N11 108.1(3) . . ?
N3 N2 Dy1 119.69(18) . . ?
C5 N2 Dy1 133.4(2) . . ?
C5 N2 N3 105.6(2) . . ?
N12 N13 B2 122.0(2) . . ?
C22 N13 B2 128.2(3) . . ?
C22 N13 N12 109.9(3) . . ?
N10 N11 B2 123.3(3) . . ?
C19 N11 B2 126.7(3) . . ?
C19 N11 N10 109.4(3) . . ?
C11 C12 H12 127.8 . . ?
C13 C12 C11 104.4(3) . . ?
C13 C12 H12 127.8 . . ?
N2 N3 B1 121.9(2) . . ?
C7 N3 N2 110.0(3) . . ?
C7 N3 B1 128.1(3) . . ?
N1 Cl1 C2 171.9(5) . . ?
N9 N8 Dy1 124.01(18) . . ?
C14 N8 Dy1 129.8(2) . . ?
C14 N8 N9 106.1(2) . . ?
C1 C2 Cl1 119.2(2) . . ?
C1 C2 C3 120.9(3) . . ?
C1 C2 C4 118.7(6) . . ?
C3 C2 Cl1 119.9(2) . . ?
C3 C2 C4 120.2(6) . . ?
C4 C2 Cl1 3.2(6) . . ?
N8 N9 B2 120.9(2) . . ?
C16 N9 B2 129.4(3) . . ?
C16 N9 N8 109.7(3) . . ?
N13 N12 Dy1 124.31(18) . . ?
C20 N12 Dy1 129.5(2) . . ?
C20 N12 N13 106.2(2) . . ?
C11 N6 Dy1 130.7(2) . . ?
C11 N6 N7 106.0(3) . . ?
N7 N6 Dy1 121.26(18) . . ?
N5 N4 Dy1 121.20(17) . . ?
C8 N4 Dy1 130.3(2) . . ?
C8 N4 N5 105.9(2) . . ?
C19 C18 H18 127.6 . . ?
C19 C18 C17 104.9(3) . . ?
C17 C18 H18 127.6 . . ?
N6 N7 B1 122.6(2) . . ?
C13 N7 N6 109.6(3) . . ?
C13 N7 B1 127.7(3) . . ?
N3 B1 H1 109.6 . . ?
N3 B1 N5 108.2(2) . . ?
N7 B1 N3 109.3(2) . . ?
N7 B1 H1 109.6 . . ?
N7 B1 N5 110.5(2) . . ?
N5 B1 H1 109.6 . . ?
C10 N5 N4 109.7(2) . . ?
C10 N5 B1 128.6(3) . . ?
N4 N5 B1 121.5(2) . . ?
Cl1 N1 C4 6.1(8) . . ?
N11 N10 Dy1 121.73(19) . . ?
C17 N10 Dy1 132.0(2) . . ?
C17 N10 N11 106.3(3) . . ?
O1 C1 C2 124.7(3) . . ?
O1 C1 C3 115.7(3) . 3_666 ?
C2 C1 C3 119.6(2) . 3_666 ?
N8 C14 H14 124.5 . . ?
N8 C14 C15 110.9(3) . . ?
C15 C14 H14 124.5 . . ?
C22 C21 H21 127.8 . . ?
C22 C21 C20 104.3(3) . . ?
C20 C21 H21 127.8 . . ?
N11 C19 C18 109.0(3) . . ?
N11 C19 H19 125.5 . . ?
C18 C19 H19 125.5 . . ?
N13 C22 C21 108.5(3) . . ?
N13 C22 H22 125.8 . . ?
C21 C22 H22 125.8 . . ?
N3 C7 H7 125.7 . . ?
N3 C7 C6 108.7(3) . . ?
C6 C7 H7 125.7 . . ?
C14 C15 H15 127.7 . . ?
C16 C15 C14 104.6(3) . . ?
C16 C15 H15 127.7 . . ?
C18 C17 H17 124.8 . . ?
N10 C17 C18 110.4(3) . . ?
N10 C17 H17 124.8 . . ?
N4 C8 H8 124.5 . . ?
N4 C8 C9 111.0(3) . . ?
C9 C8 H8 124.5 . . ?
N12 C20 C21 111.1(3) . . ?
N12 C20 H20 124.4 . . ?
C21 C20 H20 124.4 . . ?
O2 C3 C2 125.1(3) . . ?
O2 C3 C1 115.6(2) . 3_666 ?
C2 C3 C1 119.3(2) . 3_666 ?
N9 C16 C15 108.7(3) . . ?
N9 C16 H16 125.7 . . ?
C15 C16 H16 125.7 . . ?
C12 C13 H13 125.4 . . ?
N7 C13 C12 109.2(3) . . ?
N7 C13 H13 125.4 . . ?
C10 C9 C8 104.5(3) . . ?
C10 C9 H9 127.7 . . ?
C8 C9 H9 127.7 . . ?
N1 C4 C2 178.6(14) . . ?
C7 C6 H6 127.7 . . ?
C7 C6 C5 104.5(3) . . ?
C5 C6 H6 127.7 . . ?
N2 C5 C6 111.2(3) . . ?
N2 C5 H5 124.4 . . ?
C6 C5 H5 124.4 . . ?
Cl2 C23B H23A 108.9 . . ?
Cl2 C23B H23B 108.9 . . ?
H23A C23B H23B 107.7 . . ?
Cl3B C23B Cl2 113.6(5) . . ?
Cl3B C23B H23A 108.9 . . ?
Cl3B C23B H23B 108.9 . . ?
Cl2 C23A H23C 110.1 . . ?
Cl2 C23A H23D 110.1 . . ?
Cl2 C23A Cl3A 108.0(10) . . ?
H23C C23A H23D 108.4 . . ?
Cl3A C23A H23C 110.1 . . ?
Cl3A C23A H23D 110.1 . . ?

loop_
_geom_bond_atom_site_label_1
_geom_bond_atom_site_label_2
_geom_bond_distance
_geom_bond_site_symmetry_2
_geom_bond_publ_flag
Dy1 O2 2.379(2) . ?
Dy1 O1 2.377(2) 3_666 ?
Dy1 N2 2.543(2) . ?
Dy1 N8 2.509(2) . ?
Dy1 N12 2.464(3) . ?
Dy1 N6 2.448(3) . ?
Dy1 N4 2.423(2) . ?
Dy1 N10 2.508(3) . ?
C10 H10 0.9500 . ?
C10 N5 1.340(4) . ?
C10 C9 1.375(4) . ?
C11 H11 0.9500 . ?
C11 C12 1.391(5) . ?
C11 N6 1.336(4) . ?
O2 C3 1.250(3) . ?
O1 C1 1.248(3) . ?
B2 H2 1.0000 . ?
B2 N13 1.544(4) . ?
B2 N11 1.540(5) . ?
B2 N9 1.527(4) . ?
N2 N3 1.361(4) . ?
N2 C5 1.333(4) . ?
N13 N12 1.357(3) . ?
N13 C22 1.346(4) . ?
N11 N10 1.364(4) . ?
N11 C19 1.346(4) . ?
C12 H12 0.9500 . ?
C12 C13 1.369(5) . ?
N3 B1 1.541(4) . ?
N3 C7 1.341(4) . ?
Cl1 C2 1.730(4) . ?
Cl1 N1 0.834(8) . ?
N8 N9 1.366(3) . ?
N8 C14 1.332(4) . ?
C2 C1 1.400(4) . ?
C2 C3 1.401(4) . ?
C2 C4 1.418(12) . ?
N9 C16 1.347(4) . ?
N12 C20 1.332(4) . ?
N6 N7 1.365(4) . ?
N4 N5 1.367(3) . ?
N4 C8 1.337(4) . ?
C18 H18 0.9500 . ?
C18 C19 1.361(5) . ?
C18 C17 1.398(5) . ?
N7 B1 1.539(4) . ?
N7 C13 1.340(4) . ?
B1 H1 1.0000 . ?
B1 N5 1.544(4) . ?
N1 C4 1.141(12) . ?
N10 C17 1.336(4) . ?
C1 C3 1.527(4) 3_666 ?
C14 H14 0.9500 . ?
C14 C15 1.394(4) . ?
C21 H21 0.9500 . ?
C21 C22 1.381(5) . ?
C21 C20 1.389(5) . ?
C19 H19 0.9500 . ?
C22 H22 0.9500 . ?
C7 H7 0.9500 . ?
C7 C6 1.368(5) . ?
C15 H15 0.9500 . ?
C15 C16 1.374(5) . ?
C17 H17 0.9500 . ?
C8 H8 0.9500 . ?
C8 C9 1.389(4) . ?
C20 H20 0.9500 . ?
C16 H16 0.9500 . ?
C13 H13 0.9500 . ?
C9 H9 0.9500 . ?
C6 H6 0.9500 . ?
C6 C5 1.387(5) . ?
C5 H5 0.9500 . ?
Cl2 C23B 1.753(8) . ?
Cl2 C23A 1.706(19) . ?
C23B H23A 0.9900 . ?
C23B H23B 0.9900 . ?
C23B Cl3B 1.737(7) . ?
C23A H23C 0.9900 . ?
C23A H23D 0.9900 . ?
C23A Cl3A 1.744(14) . ?

loop_
_geom_torsion_atom_site_label_1
_geom_torsion_atom_site_label_2
_geom_torsion_atom_site_label_3
_geom_torsion_atom_site_label_4
_geom_torsion
_geom_torsion_site_symmetry_1
_geom_torsion_site_symmetry_2
_geom_torsion_site_symmetry_3
_geom_torsion_site_symmetry_4
_geom_torsion_publ_flag
Dy1 O2 C3 C2 178.1(2) . . . . ?
Dy1 O2 C3 C1 -2.7(3) . . . 3_666 ?
Dy1 O1 C1 C2 172.8(2) 3_666 . . . ?
Dy1 O1 C1 C3 -6.9(3) 3_666 . . 3_666 ?
Dy1 N2 N3 B1 -11.3(3) . . . . ?
Dy1 N2 N3 C7 168.37(19) . . . . ?
Dy1 N2 C5 C6 -166.3(2) . . . . ?
Dy1 N8 N9 B2 2.8(4) . . . . ?
Dy1 N8 N9 C16 -179.7(2) . . . . ?
Dy1 N8 C14 C15 179.5(2) . . . . ?
Dy1 N12 C20 C21 -179.8(2) . . . . ?
Dy1 N6 N7 B1 10.6(3) . . . . ?
Dy1 N6 N7 C13 -165.5(2) . . . . ?
Dy1 N4 N5 C10 163.01(19) . . . . ?
Dy1 N4 N5 B1 -21.9(3) . . . . ?
Dy1 N4 C8 C9 -161.0(2) . . . . ?
Dy1 N10 C17 C18 -179.2(2) . . . . ?
C11 C12 C13 N7 0.5(4) . . . . ?
C11 N6 N7 B1 176.1(3) . . . . ?
C11 N6 N7 C13 -0.1(3) . . . . ?
B2 N13 N12 Dy1 -0.7(4) . . . . ?
B2 N13 N12 C20 179.0(3) . . . . ?
B2 N13 C22 C21 -179.3(3) . . . . ?
B2 N11 N10 Dy1 -8.6(4) . . . . ?
B2 N11 N10 C17 171.6(3) . . . . ?
B2 N11 C19 C18 -171.7(3) . . . . ?
B2 N9 C16 C15 177.8(3) . . . . ?
N2 N3 B1 N7 -53.1(3) . . . . ?
N2 N3 B1 N5 67.3(3) . . . . ?
N2 N3 C7 C6 0.3(3) . . . . ?
N13 B2 N11 N10 63.3(4) . . . . ?
N13 B2 N11 C19 -126.3(3) . . . . ?
N13 B2 N9 N8 -61.1(4) . . . . ?
N13 B2 N9 C16 122.0(3) . . . . ?
N13 N12 C20 C21 0.5(4) . . . . ?
N11 B2 N13 N12 -57.7(4) . . . . ?
N11 B2 N13 C22 121.4(4) . . . . ?
N11 B2 N9 N8 58.8(3) . . . . ?
N11 B2 N9 C16 -118.2(3) . . . . ?
N11 N10 C17 C18 0.6(4) . . . . ?
C12 C11 N6 Dy1 164.0(2) . . . . ?
C12 C11 N6 N7 0.5(3) . . . . ?
N3 N2 C5 C6 0.0(3) . . . . ?
N3 B1 N5 C10 125.5(3) . . . . ?
N3 B1 N5 N4 -48.6(3) . . . . ?
N3 C7 C6 C5 -0.3(4) . . . . ?
Cl1 C2 C1 O1 -3.0(4) . . . . ?
Cl1 C2 C1 C3 176.6(2) . . . 3_666 ?
Cl1 C2 C3 O2 2.5(4) . . . . ?
Cl1 C2 C3 C1 -176.6(2) . . . 3_666 ?
N8 N9 C16 C15 0.6(4) . . . . ?
N8 C14 C15 C16 -0.1(4) . . . . ?
N9 B2 N13 N12 60.9(4) . . . . ?
N9 B2 N13 C22 -120.0(4) . . . . ?
N9 B2 N11 N10 -56.0(4) . . . . ?
N9 B2 N11 C19 114.4(3) . . . . ?
N9 N8 C14 C15 0.5(3) . . . . ?
N12 N13 C22 C21 -0.1(4) . . . . ?
N6 C11 C12 C13 -0.6(4) . . . . ?
N6 N7 B1 N3 55.2(3) . . . . ?
N6 N7 B1 N5 -63.7(3) . . . . ?
N6 N7 C13 C12 -0.3(4) . . . . ?
N4 C8 C9 C10 -0.2(3) . . . . ?
N7 B1 N5 C10 -114.9(3) . . . . ?
N7 B1 N5 N4 71.0(3) . . . . ?
B1 N3 C7 C6 180.0(3) . . . . ?
B1 N7 C13 C12 -176.2(3) . . . . ?
N5 C10 C9 C8 -0.1(3) . . . . ?
N5 N4 C8 C9 0.5(3) . . . . ?
N10 N11 C19 C18 -0.1(4) . . . . ?
C1 C2 C3 O2 -177.0(3) . . . . ?
C1 C2 C3 C1 3.8(5) . . . 3_666 ?
C14 N8 N9 B2 -178.2(3) . . . . ?
C14 N8 N9 C16 -0.7(3) . . . . ?
C14 C15 C16 N9 -0.3(4) . . . . ?
C19 N11 N10 Dy1 179.5(2) . . . . ?
C19 N11 N10 C17 -0.3(3) . . . . ?
C19 C18 C17 N10 -0.6(4) . . . . ?
C22 N13 N12 Dy1 -179.9(2) . . . . ?
C22 N13 N12 C20 -0.3(4) . . . . ?
C22 C21 C20 N12 -0.6(4) . . . . ?
C7 N3 B1 N7 127.3(3) . . . . ?
C7 N3 B1 N5 -112.2(3) . . . . ?
C7 C6 C5 N2 0.2(4) . . . . ?
C17 C18 C19 N11 0.5(4) . . . . ?
C8 N4 N5 C10 -0.5(3) . . . . ?
C8 N4 N5 B1 174.6(3) . . . . ?
C20 C21 C22 N13 0.4(4) . . . . ?
C3 C2 C1 O1 176.5(3) . . . . ?
C3 C2 C1 C3 -3.8(5) . . . 3_666 ?
C13 N7 B1 N3 -129.3(3) . . . . ?
C13 N7 B1 N5 111.7(3) . . . . ?
C9 C10 N5 N4 0.4(3) . . . . ?
C9 C10 N5 B1 -174.2(3) . . . . ?
C4 C2 C1 O1 0.5(7) . . . . ?
C4 C2 C1 C3 -179.8(6) . . . 3_666 ?
C4 C2 C3 O2 -1.1(8) . . . . ?
C4 C2 C3 C1 179.7(7) . . . 3_666 ?
C5 N2 N3 B1 -179.9(3) . . . . ?
C5 N2 N3 C7 -0.2(3) . . . . ?
